data_2209493
loop_
_publ_author_name
'Vr\'abel, Viktor'
'Skub\'ak, Pavol'
'Marchal\'in, \<Stefan'
'Langer, Vratislav'
'Baumlov\'a, Barbora'

_publ_section_title
;(4<i>S</i>,1'<i>R</i>)-Diethyl
 6-methyl-2-[(1'-phenylethylimino)methyl]-4-(2-thienyl)-1,4-dihydropyridine-3,5-dicarboxylate
;
_journal_coeditor_code FB2002
_journal_issue 7
_journal_name_full 'Acta Crystallographica Section E'
_journal_page_first o2759
_journal_page_last o2761
_journal_paper_doi 10.1107/S1600536806018964
_journal_volume 62
_journal_year 2006
_chemical_formula_iupac 'C25 H28 N2 O4 S'
_chemical_formula_moiety 'C25 H28 N2 O4 S'
_chemical_formula_sum 'C25 H28 N2 O4 S'
_chemical_formula_weight 452.55
_chemical_name_systematic
;
(4S,1'R)-Diethyl 6-methyl-2-[(1'-phenylethylimino)methyl]-4-(2-thienyl)-
1,4-dihydropyridine-3,5-dicarboxylate
;
_space_group_IT_number 4
_symmetry_cell_setting monoclinic
_symmetry_space_group_name_Hall 'P 2yb'
_symmetry_space_group_name_H-M 'P 1 21 1'
_atom_sites_solution_hydrogens geom
_atom_sites_solution_primary direct
_atom_sites_solution_secondary difmap
_audit_creation_method SHELXL-97
_cell_angle_alpha 90.00
_cell_angle_beta 90.4200(10)
_cell_angle_gamma 90.00
_cell_formula_units_Z 2
_cell_length_a 10.3023(2)
_cell_length_b 8.19250(10)
_cell_length_c 14.3279(2)
_cell_measurement_reflns_used 8192
_cell_measurement_temperature 183(2)
_cell_measurement_theta_max 32.94
_cell_measurement_theta_min 1.42
_cell_volume 1209.27(3)
_computing_cell_refinement 'SAINT (Siemens, 1995)'
_computing_data_collection 'SMART (Siemens, 1995)'
_computing_data_reduction SAINT
_computing_molecular_graphics 'DIAMOND (Brandenburg, 2002)'
_computing_publication_material SHELXL97
_computing_structure_refinement 'SHELXL97 (Sheldrick, 1997)'
_computing_structure_solution 'SHELXTL (Bruker, 2001)'
_diffrn_ambient_temperature 183(2)
_diffrn_detector_area_resol_mean 8.3
_diffrn_measured_fraction_theta_full 0.960
_diffrn_measured_fraction_theta_max 0.960
_diffrn_measurement_device_type 'Siemens SMART CCD'
_diffrn_measurement_method \w
_diffrn_radiation_monochromator graphite
_diffrn_radiation_source 'fine-focus sealed tube'
_diffrn_radiation_type MoK\a
_diffrn_radiation_wavelength 0.71073
_diffrn_reflns_av_R_equivalents 0.0250
_diffrn_reflns_av_sigmaI/netI 0.0295
_diffrn_reflns_limit_h_max 15
_diffrn_reflns_limit_h_min -15
_diffrn_reflns_limit_k_max 12
_diffrn_reflns_limit_k_min -12
_diffrn_reflns_limit_l_max 21
_diffrn_reflns_limit_l_min -21
_diffrn_reflns_number 21384
_diffrn_reflns_theta_full 32.94
_diffrn_reflns_theta_max 32.94
_diffrn_reflns_theta_min 1.42
_diffrn_standards_number 0
_exptl_absorpt_coefficient_mu 0.166
_exptl_absorpt_correction_T_max 0.984
_exptl_absorpt_correction_T_min 0.902
_exptl_absorpt_correction_type multi-scan
_exptl_absorpt_process_details '(SADABS; Sheldrick, 2002)'
_exptl_crystal_colour yellow
_exptl_crystal_density_diffrn 1.243
_exptl_crystal_density_method 'not measured'
_exptl_crystal_description prism
_exptl_crystal_F_000 480
_exptl_crystal_size_max 0.60
_exptl_crystal_size_mid 0.28
_exptl_crystal_size_min 0.10
_refine_diff_density_max 0.293
_refine_diff_density_min -0.254
_refine_ls_abs_structure_details 'Flack (1983)'
_refine_ls_abs_structure_Flack -0.02(5)
_refine_ls_extinction_method none
_refine_ls_goodness_of_fit_ref 1.046
_refine_ls_hydrogen_treatment constr
_refine_ls_matrix_type full
_refine_ls_number_constraints 18
_refine_ls_number_parameters 293
_refine_ls_number_reflns 8488
_refine_ls_number_restraints 1
_refine_ls_restrained_S_all 1.046
_refine_ls_R_factor_all 0.0439
_refine_ls_R_factor_gt 0.0377
_refine_ls_shift/su_max 0.002
_refine_ls_shift/su_mean 0.000
_refine_ls_structure_factor_coef Fsqd
_refine_ls_weighting_details 'calc w=1/[\s^2^(Fo^2^)+(0.0718P)^2^+0.1736P] where P=(Fo^2^+2Fc^2^)/3'
_refine_ls_weighting_scheme calc
_refine_ls_wR_factor_gt 0.0914
_refine_ls_wR_factor_ref 0.0958
_reflns_number_gt 7741
_reflns_number_total 8488
_reflns_threshold_expression F^2^>2\s(F^2^)
_cod_data_source_file fb2002.cif
_cod_data_source_block I
_cod_original_sg_symbol_H-M 'P 21'
_cod_database_code 2209493
_cod_database_fobs_code 2209493

loop_
_symmetry_equiv_pos_as_xyz
'x, y, z'
'-x, y+1/2, -z'

loop_
_atom_site_type_symbol
_atom_site_label
_atom_site_fract_x
_atom_site_fract_y
_atom_site_fract_z
_atom_site_U_iso_or_equiv
_atom_site_adp_type
_atom_site_calc_flag
_atom_site_refinement_flags
_atom_site_occupancy
N N1 0.82634(9) 0.19568(12) 0.65811(6) 0.02143(18) Uani d . 1
H H1 0.8526 0.1843 0.6002 0.026 Uiso calc R 1
C C2 0.91848(10) 0.20743(13) 0.72868(8) 0.01951(19) Uani d . 1
C C3 0.88365(10) 0.26973(14) 0.81283(7) 0.01904(18) Uani d . 1
C C4 0.75096(10) 0.34772(13) 0.82234(7) 0.01810(18) Uani d . 1
H H4 0.7216 0.3355 0.8883 0.022 Uiso calc R 1
C C5 0.65377(10) 0.26238(13) 0.75834(8) 0.01947(19) Uani d . 1
C C6 0.69453(11) 0.20123(14) 0.67545(8) 0.0209(2) Uani d . 1
C C21 1.04892(10) 0.14778(14) 0.70305(8) 0.02062(19) Uani d . 1
H H21 1.1208 0.1650 0.7438 0.025 Uiso calc R 1
N N21 1.06425(9) 0.07323(13) 0.62596(7) 0.02289(19) Uani d . 1
C C22 1.19897(11) 0.02348(15) 0.60427(8) 0.0222(2) Uani d . 1
H H22 1.2599 0.0811 0.6478 0.027 Uiso calc R 1
C C23 1.22912(14) 0.07478(17) 0.50423(9) 0.0311(3) Uani d . 1
H H23A 1.1678 0.0219 0.4613 0.037 Uiso calc R 1
H H23B 1.3178 0.0417 0.4887 0.037 Uiso calc R 1
H H23C 1.2211 0.1936 0.4986 0.037 Uiso calc R 1
C C24 1.21492(11) -0.15966(15) 0.61698(8) 0.0215(2) Uani d . 1
C C25 1.12376(12) -0.27136(16) 0.58286(8) 0.0255(2) Uani d . 1
H H25 1.0476 -0.2330 0.5522 0.031 Uiso calc R 1
C C26 1.14348(13) -0.43801(17) 0.59340(10) 0.0307(3) Uani d . 1
H H26 1.0808 -0.5129 0.5701 0.037 Uiso calc R 1
C C27 1.25475(15) -0.49568(18) 0.63801(11) 0.0348(3) Uani d . 1
H H27 1.2683 -0.6097 0.6452 0.042 Uiso calc R 1
C C28 1.34542(14) -0.38586(19) 0.67185(11) 0.0350(3) Uani d . 1
H H28 1.4218 -0.4247 0.7021 0.042 Uiso calc R 1
C C29 1.32564(12) -0.21887(18) 0.66196(9) 0.0284(2) Uani d . 1
H H29 1.3882 -0.1445 0.6861 0.034 Uiso calc R 1
C C31 0.97165(11) 0.26957(17) 0.89544(8) 0.0251(2) Uani d . 1
O O31 1.08580(10) 0.2429(3) 0.89629(8) 0.0671(5) Uani d . 1
O O32 0.90602(9) 0.29994(17) 0.97255(6) 0.0396(3) Uani d . 1
C C32 0.97702(14) 0.2995(3) 1.06036(9) 0.0417(4) Uani d . 1
H H32A 1.0354 0.3953 1.0643 0.050 Uiso calc R 1
H H32B 1.0300 0.1991 1.0662 0.050 Uiso calc R 1
C C33 0.87731(17) 0.3061(3) 1.13581(11) 0.0547(5) Uani d . 1
H H33A 0.8228 0.4030 1.1272 0.066 Uiso calc R 1
H H33B 0.9208 0.3116 1.1968 0.066 Uiso calc R 1
H H33C 0.8230 0.2079 1.1329 0.066 Uiso calc R 1
C C41 0.75991(11) 0.52828(14) 0.79939(8) 0.0206(2) Uani d . 1
S S41 0.64813(4) 0.66562(4) 0.84143(3) 0.03845(9) Uani d . 1
C C42 0.84689(13) 0.60559(16) 0.74241(9) 0.0278(2) Uani d . 1
H H42 0.9170 0.5514 0.7128 0.033 Uiso calc R 1
C C43 0.82115(15) 0.77616(17) 0.73223(10) 0.0331(3) Uani d . 1
H H43 0.8712 0.8474 0.6945 0.040 Uiso calc R 1
C C44 0.71712(17) 0.82465(17) 0.78252(12) 0.0386(3) Uani d . 1
H H44 0.6862 0.9338 0.7848 0.046 Uiso calc R 1
C C51 0.51740(11) 0.25516(15) 0.78774(9) 0.0241(2) Uani d . 1
O O51 0.42990(9) 0.18162(17) 0.74929(8) 0.0415(3) Uani d . 1
O O52 0.49943(8) 0.34241(13) 0.86598(7) 0.02920(19) Uani d . 1
C C52 0.36871(12) 0.3491(2) 0.90292(11) 0.0362(3) Uani d . 1
H H52A 0.3438 0.2417 0.9289 0.043 Uiso calc R 1
H H52B 0.3060 0.3786 0.8530 0.043 Uiso calc R 1
C C53 0.36926(16) 0.4765(2) 0.97809(12) 0.0445(4) Uani d . 1
H H53A 0.4328 0.4468 1.0264 0.053 Uiso calc R 1
H H53B 0.2827 0.4836 1.0058 0.053 Uiso calc R 1
H H53C 0.3926 0.5824 0.9512 0.053 Uiso calc R 1
C C61 0.61176(13) 0.13429(18) 0.59786(9) 0.0305(3) Uani d . 1
H H61A 0.6050 0.0155 0.6044 0.037 Uiso calc R 1
H H61B 0.6513 0.1607 0.5377 0.037 Uiso calc R 1
H H61C 0.5250 0.1829 0.6008 0.037 Uiso calc R 1

loop_
_atom_site_aniso_label
_atom_site_aniso_U_11
_atom_site_aniso_U_22
_atom_site_aniso_U_33
_atom_site_aniso_U_12
_atom_site_aniso_U_13
_atom_site_aniso_U_23
N1 0.0216(4) 0.0252(5) 0.0175(4) 0.0008(3) -0.0004(3) -0.0011(3)
C2 0.0194(4) 0.0192(4) 0.0199(4) -0.0003(4) 0.0003(3) 0.0002(4)
C3 0.0172(4) 0.0198(4) 0.0201(4) -0.0005(4) 0.0004(3) -0.0006(4)
C4 0.0175(4) 0.0182(4) 0.0186(4) -0.0003(4) 0.0004(3) -0.0004(4)
C5 0.0173(4) 0.0177(4) 0.0234(5) -0.0007(4) -0.0012(3) 0.0010(4)
C6 0.0206(5) 0.0201(5) 0.0219(5) -0.0010(4) -0.0026(4) 0.0011(4)
C21 0.0193(4) 0.0215(5) 0.0211(5) -0.0003(4) 0.0006(4) 0.0002(4)
N21 0.0208(4) 0.0246(5) 0.0232(4) 0.0021(4) 0.0009(3) -0.0035(4)
C22 0.0197(5) 0.0246(5) 0.0223(5) 0.0011(4) 0.0015(4) -0.0042(4)
C23 0.0338(6) 0.0313(6) 0.0284(6) 0.0021(5) 0.0081(5) 0.0020(5)
C24 0.0206(5) 0.0255(5) 0.0184(5) 0.0008(4) 0.0023(4) -0.0020(4)
C25 0.0224(5) 0.0298(6) 0.0243(5) -0.0001(4) 0.0000(4) -0.0036(4)
C26 0.0306(6) 0.0279(6) 0.0338(6) -0.0055(5) 0.0033(5) -0.0036(5)
C27 0.0417(7) 0.0266(6) 0.0362(7) 0.0024(5) 0.0025(6) 0.0049(5)
C28 0.0319(6) 0.0351(7) 0.0378(7) 0.0056(5) -0.0067(5) 0.0057(6)
C29 0.0241(5) 0.0330(6) 0.0281(6) 0.0001(5) -0.0040(4) 0.0000(5)
C31 0.0205(5) 0.0338(6) 0.0210(5) 0.0000(4) -0.0002(4) -0.0053(4)
O31 0.0204(5) 0.1516(17) 0.0292(5) 0.0146(7) -0.0046(4) -0.0232(7)
O32 0.0258(4) 0.0739(8) 0.0191(4) 0.0126(5) -0.0031(3) -0.0067(5)
C32 0.0295(6) 0.0758(12) 0.0197(5) 0.0090(7) -0.0050(5) -0.0076(6)
C33 0.0410(8) 0.1003(17) 0.0229(6) 0.0011(9) 0.0003(6) -0.0121(8)
C41 0.0221(5) 0.0186(5) 0.0212(5) -0.0003(4) -0.0012(4) -0.0018(4)
S41 0.04164(19) 0.02131(14) 0.0527(2) 0.00598(13) 0.01728(15) 0.00094(14)
C42 0.0341(6) 0.0219(5) 0.0273(6) -0.0047(5) 0.0036(5) 0.0006(4)
C43 0.0439(7) 0.0224(6) 0.0332(6) -0.0077(5) 0.0009(5) 0.0041(5)
C44 0.0502(8) 0.0182(5) 0.0474(8) 0.0005(5) 0.0045(7) 0.0024(5)
C51 0.0200(5) 0.0232(5) 0.0290(6) -0.0011(4) -0.0002(4) 0.0021(4)
O51 0.0229(4) 0.0543(7) 0.0474(6) -0.0119(4) -0.0001(4) -0.0135(5)
O52 0.0180(4) 0.0383(5) 0.0314(5) -0.0024(4) 0.0053(3) -0.0044(4)
C52 0.0196(5) 0.0487(8) 0.0404(7) 0.0008(5) 0.0090(5) 0.0028(6)
C53 0.0372(8) 0.0496(9) 0.0471(9) 0.0059(7) 0.0194(7) -0.0007(7)
C61 0.0278(6) 0.0382(7) 0.0253(6) -0.0057(5) -0.0041(4) -0.0039(5)

loop_
_atom_type_symbol
_atom_type_description
_atom_type_scat_dispersion_real
_atom_type_scat_dispersion_imag
_atom_type_scat_source
C C 0.0033 0.0016 'International Tables Vol C Tables 4.2.6.8 and 6.1.1.4'
H H 0.0000 0.0000 'International Tables Vol C Tables 4.2.6.8 and 6.1.1.4'
N N 0.0061 0.0033 'International Tables Vol C Tables 4.2.6.8 and 6.1.1.4'
O O 0.0106 0.0060 'International Tables Vol C Tables 4.2.6.8 and 6.1.1.4'
S S 0.1246 0.1234 'International Tables Vol C Tables 4.2.6.8 and 6.1.1.4'

loop_
_geom_angle_atom_site_label_1
_geom_angle_atom_site_label_2
_geom_angle_atom_site_label_3
_geom_angle
_geom_angle_publ_flag
C6 N1 C2 122.35(9) y
C6 N1 H1 118.8 ?
C2 N1 H1 118.8 ?
C3 C2 N1 119.30(10) ?
C3 C2 C21 126.19(10) y
N1 C2 C21 114.51(9) ?
C2 C3 C31 122.86(10) y
C2 C3 C4 118.81(10) ?
C31 C3 C4 118.30(9) ?
C3 C4 C41 109.57(9) y
C3 C4 C5 109.98(9) ?
C41 C4 C5 110.95(9) y
C3 C4 H4 108.8 ?
C41 C4 H4 108.8 ?
C5 C4 H4 108.8 ?
C6 C5 C51 122.52(10) ?
C6 C5 C4 119.33(9) ?
C51 C5 C4 118.11(9) ?
C5 C6 N1 118.65(10) ?
C5 C6 C61 127.24(10) ?
N1 C6 C61 114.11(10) ?
N21 C21 C2 119.52(10) ?
N21 C21 H21 120.2 ?
C2 C21 H21 120.2 ?
C21 N21 C22 115.87(10) y
N21 C22 C24 110.30(10) ?
N21 C22 C23 108.56(10) ?
C24 C22 C23 111.18(10) y
N21 C22 H22 108.9 ?
C24 C22 H22 108.9 ?
C23 C22 H22 108.9 ?
C22 C23 H23A 109.5 ?
C22 C23 H23B 109.5 ?
H23A C23 H23B 109.5 ?
C22 C23 H23C 109.5 ?
H23A C23 H23C 109.5 ?
H23B C23 H23C 109.5 ?
C29 C24 C25 118.68(12) ?
C29 C24 C22 119.11(11) ?
C25 C24 C22 122.19(10) ?
C26 C25 C24 120.57(12) ?
C26 C25 H25 119.7 ?
C24 C25 H25 119.7 ?
C25 C26 C27 120.22(13) ?
C25 C26 H26 119.9 ?
C27 C26 H26 119.9 ?
C28 C27 C26 119.51(13) ?
C28 C27 H27 120.2 ?
C26 C27 H27 120.2 ?
C27 C28 C29 120.44(13) ?
C27 C28 H28 119.8 ?
C29 C28 H28 119.8 ?
C28 C29 C24 120.57(13) ?
C28 C29 H29 119.7 ?
C24 C29 H29 119.7 ?
O31 C31 O32 122.29(11) ?
O31 C31 C3 127.04(11) ?
O32 C31 C3 110.64(10) ?
C31 O32 C32 117.79(10) ?
O32 C32 C33 106.36(12) ?
O32 C32 H32A 110.5 ?
C33 C32 H32A 110.5 ?
O32 C32 H32B 110.5 ?
C33 C32 H32B 110.5 ?
H32A C32 H32B 108.6 ?
C32 C33 H33A 109.5 ?
C32 C33 H33B 109.5 ?
H33A C33 H33B 109.5 ?
C32 C33 H33C 109.5 ?
H33A C33 H33C 109.5 ?
H33B C33 H33C 109.5 ?
C42 C41 C4 128.30(11) ?
C42 C41 S41 110.36(9) ?
C4 C41 S41 121.27(8) ?
C44 S41 C41 92.51(7) y
C41 C42 C43 112.99(13) ?
C41 C42 H42 123.5 ?
C43 C42 H42 123.5 ?
C44 C43 C42 112.28(13) ?
C44 C43 H43 123.9 ?
C42 C43 H43 123.9 ?
C43 C44 S41 111.86(11) ?
C43 C44 H44 124.1 ?
S41 C44 H44 124.1 ?
O51 C51 O52 122.46(11) ?
O51 C51 C5 126.73(12) ?
O52 C51 C5 110.81(10) ?
C51 O52 C52 117.27(10) ?
O52 C52 C53 106.83(12) ?
O52 C52 H52A 110.4 ?
C53 C52 H52A 110.4 ?
O52 C52 H52B 110.4 ?
C53 C52 H52B 110.4 ?
H52A C52 H52B 108.6 ?
C52 C53 H53A 109.5 ?
C52 C53 H53B 109.5 ?
H53A C53 H53B 109.5 ?
C52 C53 H53C 109.5 ?
H53A C53 H53C 109.5 ?
H53B C53 H53C 109.5 ?
C6 C61 H61A 109.5 ?
C6 C61 H61B 109.5 ?
H61A C61 H61B 109.5 ?
C6 C61 H61C 109.5 ?
H61A C61 H61C 109.5 ?
H61B C61 H61C 109.5 ?

loop_
_geom_bond_atom_site_label_1
_geom_bond_atom_site_label_2
_geom_bond_distance
_geom_bond_publ_flag
N1 C6 1.3830(14) y
N1 C2 1.3853(14) y
N1 H1 0.8800 ?
C2 C3 1.3599(15) y
C2 C21 1.4788(15) ?
C3 C31 1.4856(15) ?
C3 C4 1.5160(15) ?
C4 C41 1.5183(16) ?
C4 C5 1.5228(15) ?
C4 H4 1.0000 ?
C5 C6 1.3583(16) ?
C5 C51 1.4709(15) ?
C6 C61 1.4999(16) ?
C21 N21 1.2730(15) y
C21 H21 0.9500 ?
N21 C22 1.4817(15) ?
C22 C24 1.5201(17) ?
C22 C23 1.5278(17) ?
C22 H22 1.0000 ?
C23 H23A 0.9800 ?
C23 H23B 0.9800 ?
C23 H23C 0.9800 ?
C24 C29 1.3932(17) ?
C24 C25 1.3971(17) ?
C25 C26 1.3884(19) ?
C25 H25 0.9500 ?
C26 C27 1.391(2) ?
C26 H26 0.9500 ?
C27 C28 1.382(2) ?
C27 H27 0.9500 ?
C28 C29 1.390(2) ?
C28 H28 0.9500 ?
C29 H29 0.9500 ?
C31 O31 1.1961(15) ?
C31 O32 1.3231(15) ?
O32 C32 1.4506(16) ?
C32 C33 1.498(2) ?
C32 H32A 0.9900 ?
C32 H32B 0.9900 ?
C33 H33A 0.9800 ?
C33 H33B 0.9800 ?
C33 H33C 0.9800 ?
C41 C42 1.3716(17) ?
C41 S41 1.7220(12) y
S41 C44 1.7098(15) y
C42 C43 1.4296(19) ?
C42 H42 0.9500 ?
C43 C44 1.355(2) ?
C43 H43 0.9500 ?
C44 H44 0.9500 ?
C51 O51 1.2132(15) ?
C51 O52 1.3435(15) ?
O52 C52 1.4516(14) ?
C52 C53 1.500(2) ?
C52 H52A 0.9900 ?
C52 H52B 0.9900 ?
C53 H53A 0.9800 ?
C53 H53B 0.9800 ?
C53 H53C 0.9800 ?
C61 H61A 0.9800 ?
C61 H61B 0.9800 ?
C61 H61C 0.9800 ?

loop_
_geom_hbond_atom_site_label_D
_geom_hbond_atom_site_label_H
_geom_hbond_atom_site_label_A
_geom_hbond_site_symmetry_A
_geom_hbond_distance_DH
_geom_hbond_distance_HA
_geom_hbond_distance_DA
_geom_hbond_angle_DHA
_geom_hbond_publ_flag
C52 H52B O31 1_455 0.99 2.61 3.043(2) 106.8 y
C22 H22 O51 1_655 1.00 2.41 3.403(2) 170.6 y
C21 H21 O31 . 0.95 2.31 2.898(2) 119.8 y
C4 H4 O32 . 1.00 2.26 2.6990(10) 105.0 y
C4 H4 O52 . 1.00 2.31 2.6710(10) 100.0 y
C61 H61C O51 1_555 0.98 2.35 2.903(2) 115 y
N1 H1 N21 1_555 0.88 2.39 2.6910(10) 100 n

loop_
_geom_torsion_atom_site_label_1
_geom_torsion_atom_site_label_2
_geom_torsion_atom_site_label_3
_geom_torsion_atom_site_label_4
_geom_torsion
_geom_torsion_publ_flag
C6 N1 C2 C3 -18.34(16) y
C6 N1 C2 C21 161.45(10) ?
N1 C2 C3 C31 172.89(11) ?
C21 C2 C3 C31 -6.87(18) ?
N1 C2 C3 C4 -9.11(16) y
C21 C2 C3 C4 171.14(10) ?
C2 C3 C4 C41 -89.68(12) y
C31 C3 C4 C41 88.41(12) ?
C2 C3 C4 C5 32.53(14) y
C31 C3 C4 C5 -149.38(10) ?
C3 C4 C5 C6 -33.13(14) y
C41 C4 C5 C6 88.25(12) ?
C3 C4 C5 C51 149.14(10) ?
C41 C4 C5 C51 -89.47(12) ?
C51 C5 C6 N1 -172.45(10) ?
C4 C5 C6 N1 9.93(15) ?
C51 C5 C6 C61 6.63(18) ?
C4 C5 C6 C61 -171.00(12) ?
C2 N1 C6 C5 17.82(16) y
C2 N1 C6 C61 -161.37(11) ?
C3 C2 C21 N21 170.99(11) ?
N1 C2 C21 N21 -8.78(16) y
C2 C21 N21 C22 177.70(10) ?
C21 N21 C22 C24 105.97(12) ?
C21 N21 C22 C23 -131.98(11) ?
N21 C22 C24 C29 -136.56(11) ?
C23 C22 C24 C29 102.95(13) ?
N21 C22 C24 C25 45.16(15) y
C23 C22 C24 C25 -75.33(14) ?
C29 C24 C25 C26 -0.19(18) ?
C22 C24 C25 C26 178.10(12) ?
C24 C25 C26 C27 -0.1(2) ?
C25 C26 C27 C28 0.1(2) ?
C26 C27 C28 C29 0.3(2) ?
C27 C28 C29 C24 -0.7(2) ?
C25 C24 C29 C28 0.60(19) ?
C22 C24 C29 C28 -177.75(12) ?
C2 C3 C31 O31 13.4(2) ?
C4 C3 C31 O31 -164.64(17) ?
C2 C3 C31 O32 -165.04(12) ?
C4 C3 C31 O32 16.95(17) ?
O31 C31 O32 C32 -0.3(3) ?
C3 C31 O32 C32 178.22(13) ?
C31 O32 C32 C33 -169.84(16) ?
C3 C4 C41 C42 26.82(16) ?
C5 C4 C41 C42 -94.81(14) ?
C3 C4 C41 S41 -156.54(8) ?
C5 C4 C41 S41 81.83(11) ?
C42 C41 S41 C44 0.31(11) ?
C4 C41 S41 C44 -176.88(10) ?
C4 C41 C42 C43 176.18(11) ?
S41 C41 C42 C43 -0.76(15) ?
C41 C42 C43 C44 0.95(18) ?
C42 C43 C44 S41 -0.69(18) ?
C41 S41 C44 C43 0.23(13) y
C6 C5 C51 O51 8.5(2) ?
C4 C5 C51 O51 -173.80(13) ?
C6 C5 C51 O52 -171.81(11) ?
C4 C5 C51 O52 5.84(14) ?
O51 C51 O52 C52 -1.29(19) ?
C5 C51 O52 C52 179.05(11) y
C51 O52 C52 C53 -169.68(12) ?

loop_
_cod_related_entry_id
_cod_related_entry_database
_cod_related_entry_code
1 ChemSpider 30654988
